data_1560044
loop_
_publ_author_name
'Rajkumar, Madhu'
'Desiraju, Gautam R.'

_publ_section_title
;
 Quaternary and quinary molecular solids based on structural inequivalence
 and combinatorial approaches: 2-nitroresorcinol and
 4,6-dichlororesorcinol
;
_journal_issue 2
_journal_name_full IUCrJ
_journal_page_first 178
_journal_page_last 185
_journal_paper_doi 10.1107/S2052252520016589
_journal_volume 8
_journal_year 2021
_chemical_formula_sum 'C12 H13 N3 O4'
_chemical_formula_weight 263.25
_space_group_crystal_system monoclinic
_space_group_IT_number 15
_space_group_name_Hall '-C 2yc'
_space_group_name_H-M_alt 'C 1 2/c 1'
_atom_sites_solution_hydrogens geom
_audit_creation_method SHELXL-2018/3
_cell_angle_alpha 90
_cell_angle_beta 110.165(8)
_cell_angle_gamma 90
_cell_formula_units_Z 4
_cell_length_a 8.7482(14)
_cell_length_b 14.926(3)
_cell_length_c 10.2464(17)
_cell_measurement_reflns_used 4346
_cell_measurement_temperature 150(2)
_cell_measurement_theta_max 27.6
_cell_measurement_theta_min 3.5
_cell_volume 1255.9(4)
_computing_structure_refinement 'SHELXL-2018/3 (Sheldrick, 2018)'
_diffrn_ambient_temperature 150(2)
_diffrn_measured_fraction_theta_full 0.997
_diffrn_measured_fraction_theta_max 0.998
_diffrn_measurement_device_type 'Rigaku Mercury375R (2x2 bin mode)'
_diffrn_measurement_method 'profile data from \w-scans'
_diffrn_radiation_type MoK\a
_diffrn_radiation_wavelength 0.71073
_diffrn_reflns_av_R_equivalents 0.0646
_diffrn_reflns_av_unetI/netI 0.0592
_diffrn_reflns_Laue_measured_fraction_full 0.997
_diffrn_reflns_Laue_measured_fraction_max 0.998
_diffrn_reflns_limit_h_max 11
_diffrn_reflns_limit_h_min -11
_diffrn_reflns_limit_k_max 19
_diffrn_reflns_limit_k_min -19
_diffrn_reflns_limit_l_max 13
_diffrn_reflns_limit_l_min -13
_diffrn_reflns_number 6402
_diffrn_reflns_point_group_measured_fraction_full 0.997
_diffrn_reflns_point_group_measured_fraction_max 0.998
_diffrn_reflns_theta_full 25.242
_diffrn_reflns_theta_max 27.484
_diffrn_reflns_theta_min 3.455
_diffrn_source 'Sealed Tube'
_exptl_absorpt_coefficient_mu 0.107
_exptl_absorpt_correction_T_max 1.000
_exptl_absorpt_correction_T_min 0.793
_exptl_absorpt_correction_type multi-scan
_exptl_absorpt_process_details 'Jacobson, R. (1998) Private communication'
_exptl_crystal_colour Brown
_exptl_crystal_density_diffrn 1.392
_exptl_crystal_description Block
_exptl_crystal_F_000 552
_exptl_crystal_size_max 0.260
_exptl_crystal_size_mid 0.210
_exptl_crystal_size_min 0.170
_refine_diff_density_max 0.337
_refine_diff_density_min -0.217
_refine_diff_density_rms 0.063
_refine_ls_extinction_coef 0.019(5)
_refine_ls_extinction_expression Fc^*^=kFc[1+0.001xFc^2^\l^3^/sin(2\q)]^-1/4^
_refine_ls_extinction_method 'SHELXL-2018/3 (Sheldrick 2018)'
_refine_ls_goodness_of_fit_ref 1.020
_refine_ls_hydrogen_treatment constr
_refine_ls_matrix_type full
_refine_ls_number_parameters 90
_refine_ls_number_reflns 1441
_refine_ls_number_restraints 0
_refine_ls_restrained_S_all 1.020
_refine_ls_R_factor_all 0.0924
_refine_ls_R_factor_gt 0.0566
_refine_ls_shift/su_max 0.000
_refine_ls_shift/su_mean 0.000
_refine_ls_structure_factor_coef Fsqd
_refine_ls_weighting_details 'w=1/[\s^2^(Fo^2^)+(0.1096P)^2^] where P=(Fo^2^+2Fc^2^)/3'
_refine_ls_weighting_scheme calc
_refine_ls_wR_factor_gt 0.1620
_refine_ls_wR_factor_ref 0.1989
_reflns_Friedel_coverage 0.000
_reflns_number_gt 859
_reflns_number_total 1441
_reflns_threshold_expression 'I > 2\s(I)'
_cod_data_source_file yc5029.cif
_cod_data_source_block 4NRES-DMP
_cod_depositor_comments
;
The following automatic conversions were performed:

data item '_exptl_absorpt_correction_type' value 'Multi-scan' was
changed to 'multi-scan' in accordance with the
/home/data/users/saulius/crontab/automatic-downloads/rss-feeds/IUCr/lib/dictionaries/cif_core.dic
dictionary named 'cif_core.dic' version 2.4.2 last updated on
2011-04-26.

Automatic conversion script
Id: cif_fix_values 7556 2019-12-06 15:28:31Z antanas 

 Adding full bibliography for 1560041--1560072.cif.
;
_cod_original_sg_symbol_H-M 'C 2/c'
_cod_database_code 1560044
_shelx_shelxl_version_number 2018/3
_shelx_space_group_comment
;
The symmetry employed for this shelxl refinement is uniquely defined
by the following loop, which should always be used as a source of
symmetry information in preference to the above space-group names.
They are only intended as comments.
;
_shelx_estimated_absorpt_t_min 0.973
_shelx_estimated_absorpt_t_max 0.982

loop_
_space_group_symop_operation_xyz
'x, y, z'
'-x, y, -z+1/2'
'x+1/2, y+1/2, z'
'-x+1/2, y+1/2, -z+1/2'
'-x, -y, -z'
'x, -y, z-1/2'
'-x+1/2, -y+1/2, -z'
'x+1/2, -y+1/2, z-1/2'

loop_
_atom_site_label
_atom_site_type_symbol
_atom_site_fract_x
_atom_site_fract_y
_atom_site_fract_z
_atom_site_U_iso_or_equiv
_atom_site_adp_type
_atom_site_occupancy
_atom_site_site_symmetry_order
_atom_site_calc_flag
_atom_site_refinement_flags_posn
_atom_site_refinement_flags_adp
_atom_site_refinement_flags_occupancy
_atom_site_disorder_assembly
_atom_site_disorder_group
N1 N 0.000000 0.44224(18) 0.250000 0.0487(8) Uani 1 2 d S T P . .
O1 O 0.28383(18) 0.35093(11) 0.34731(19) 0.0559(6) Uani 1 1 d . . . . .
H1 H 0.364390 0.318473 0.371599 0.084 Uiso 1 1 calc R U . . .
C6 C 0.7062(3) 0.33684(14) 0.4823(2) 0.0418(6) Uani 1 1 d . . . . .
C3 C 0.1487(3) 0.30020(15) 0.3006(2) 0.0415(6) Uani 1 1 d . . . . .
N2 N 0.5878(2) 0.27505(13) 0.43909(18) 0.0440(6) Uani 1 1 d . . . . .
C1 C 0.000000 0.1629(2) 0.250000 0.0554(9) Uani 1 2 d S T P . .
H1A H 0.000000 0.100585 0.250000 0.066 Uiso 1 2 calc R U P . .
C7 C 0.8662(3) 0.31027(14) 0.5418(2) 0.0452(6) Uani 1 1 d . . . . .
H7 H 0.946105 0.354302 0.570073 0.054 Uiso 1 1 calc R U . . .
C4 C 0.000000 0.34430(19) 0.250000 0.0385(7) Uani 1 2 d S T P . .
C2 C 0.1472(3) 0.20758(16) 0.3021(2) 0.0509(7) Uani 1 1 d . . . . .
H2 H 0.244026 0.175666 0.337774 0.061 Uiso 1 1 calc R U . . .
O2 O 0.0475(3) 0.48063(13) 0.1684(2) 0.0884(8) Uani 1 1 d . . . . .
C8 C 0.6575(3) 0.43299(15) 0.4621(3) 0.0655(8) Uani 1 1 d . . . . .
H8A H 0.752696 0.470049 0.497064 0.098 Uiso 1 1 calc R U . . .
H8B H 0.603902 0.444697 0.364819 0.098 Uiso 1 1 calc R U . . .
H8C H 0.584685 0.446146 0.511369 0.098 Uiso 1 1 calc R U . . .

loop_
_atom_site_aniso_label
_atom_site_aniso_U_11
_atom_site_aniso_U_22
_atom_site_aniso_U_33
_atom_site_aniso_U_23
_atom_site_aniso_U_13
_atom_site_aniso_U_12
N1 0.0235(14) 0.0466(17) 0.0668(19) 0.000 0.0038(14) 0.000
O1 0.0243(9) 0.0519(11) 0.0802(13) 0.0034(8) 0.0035(9) 0.0051(7)
C6 0.0324(12) 0.0406(13) 0.0506(13) -0.0037(9) 0.0121(11) 0.0046(10)
C3 0.0329(13) 0.0469(14) 0.0403(12) -0.0002(9) 0.0070(10) -0.0001(10)
N2 0.0325(11) 0.0429(11) 0.0521(12) -0.0028(8) 0.0090(9) 0.0056(8)
C1 0.056(2) 0.0394(18) 0.066(2) 0.000 0.016(2) 0.000
C7 0.0306(12) 0.0410(13) 0.0591(14) -0.0063(10) 0.0093(11) -0.0003(10)
C4 0.0311(16) 0.0391(17) 0.0424(17) 0.000 0.0089(14) 0.000
C2 0.0425(15) 0.0503(15) 0.0564(15) 0.0051(11) 0.0125(13) 0.0107(11)
O2 0.0965(17) 0.0601(13) 0.1218(18) 0.0375(11) 0.0547(15) 0.0156(12)
C8 0.0460(17) 0.0444(15) 0.101(2) -0.0035(13) 0.0185(16) 0.0097(12)

loop_
_atom_type_symbol
_atom_type_description
_atom_type_scat_dispersion_real
_atom_type_scat_dispersion_imag
_atom_type_scat_source
C C 0.0033 0.0016 'International Tables Vol C Tables 4.2.6.8 and 6.1.1.4'
H H 0.0000 0.0000 'International Tables Vol C Tables 4.2.6.8 and 6.1.1.4'
N N 0.0061 0.0033 'International Tables Vol C Tables 4.2.6.8 and 6.1.1.4'
O O 0.0106 0.0060 'International Tables Vol C Tables 4.2.6.8 and 6.1.1.4'

loop_
_geom_angle_atom_site_label_1
_geom_angle_atom_site_label_2
_geom_angle_atom_site_label_3
_geom_angle
_geom_angle_site_symmetry_1
_geom_angle_site_symmetry_3
_geom_angle_publ_flag
O2 N1 O2 123.0(3) 2 . ?
O2 N1 C4 118.52(16) 2 . ?
O2 N1 C4 118.52(16) . . ?
N2 C6 C7 119.9(2) . . ?
N2 C6 C8 117.7(2) . . ?
C7 C6 C8 122.4(2) . . ?
O1 C3 C2 124.7(2) . . ?
O1 C3 C4 117.5(2) . . ?
C2 C3 C4 117.8(2) . . ?
C7 N2 C6 116.69(19) 7_656 . ?
C2 C1 C2 122.3(3) . 2 ?
N2 C7 C6 123.4(2) 7_656 . ?
C3 C4 C3 123.4(3) . 2 ?
C3 C4 N1 118.29(14) . . ?
C3 C4 N1 118.29(14) 2 . ?
C3 C2 C1 119.3(2) . . ?

loop_
_geom_bond_atom_site_label_1
_geom_bond_atom_site_label_2
_geom_bond_distance
_geom_bond_site_symmetry_2
_geom_bond_publ_flag
N1 O2 1.200(2) 2 ?
N1 O2 1.200(2) . ?
N1 C4 1.462(4) . ?
O1 C3 1.345(3) . ?
C6 N2 1.343(3) . ?
C6 C7 1.378(3) . ?
C6 C8 1.491(3) . ?
C3 C2 1.383(3) . ?
C3 C4 1.389(3) . ?
N2 C7 1.330(3) 7_656 ?
C1 C2 1.383(3) . ?
C1 C2 1.383(3) 2 ?
